data_7156171
loop_
_publ_author_name
'Wani, Imtiyaz Ahmad'
'Bhattacharyya, Aditya'
'Sayyad, Masthanvali'
'Ghorai, Manas K.'

_publ_section_title
;
 Temperature-modulated diastereoselective transformations of
 2-vinylindoles to tetrahydrocarbazoles and tetrahydrocycloheptadiindoles.
;
_journal_issue 16
_journal_name_full 'Organic &amp; biomolecular chemistry'
_journal_page_first 2910
_journal_page_last 2922
_journal_paper_doi 10.1039/c8ob00228b
_journal_volume 16
_journal_year 2018
_chemical_formula_moiety 'C26 H26 N2 O4'
_chemical_formula_sum 'C26 H26 N2 O4'
_chemical_formula_weight 430.49
_space_group_IT_number 2
_space_group_name_Hall '-P 1'
_space_group_name_H-M_alt 'P -1'
_symmetry_cell_setting triclinic
_symmetry_space_group_name_Hall '-P 1'
_symmetry_space_group_name_H-M 'P -1'
_atom_sites_solution_hydrogens geom
_atom_sites_solution_primary direct
_atom_sites_solution_secondary difmap
_audit_creation_method SHELXL-97
_audit_update_record
;
2017-08-29 deposited with the CCDC.
2018-03-22 downloaded from the CCDC.
;
_cell_angle_alpha 89.938(5)
_cell_angle_beta 87.155(5)
_cell_angle_gamma 82.887(5)
_cell_formula_units_Z 2
_cell_length_a 7.581(5)
_cell_length_b 10.819(5)
_cell_length_c 13.144(5)
_cell_measurement_reflns_used 3789
_cell_measurement_temperature 100(2)
_cell_measurement_theta_max 25.1
_cell_measurement_theta_min 2.5
_cell_volume 1068.4(10)
_computing_cell_refinement 'Bruker SMART'
_computing_data_collection 'Bruker SMART APEX'
_computing_data_reduction 'Bruker SAINT PLUS'
_computing_molecular_graphics 'SHELXL-97 (Sheldrick, 1997)'
_computing_publication_material 'WingX publication routine (Farrugia, 1999)'
_computing_structure_refinement 'SHELXL-97 (Sheldrick, 1997)'
_computing_structure_solution 'SIR97(Altomare, et. al. 1999)'
_diffrn_ambient_temperature 100(2)
_diffrn_measured_fraction_theta_full 0.998
_diffrn_measured_fraction_theta_max 0.998
_diffrn_measurement_device_type 'CCD area detector'
_diffrn_measurement_method 'phi and omega scan'
_diffrn_radiation_monochromator graphite
_diffrn_radiation_source 'fine-focus sealed tube'
_diffrn_radiation_type MoK\a
_diffrn_radiation_wavelength 0.71073
_diffrn_reflns_av_R_equivalents 0.0338
_diffrn_reflns_av_sigmaI/netI 0.0361
_diffrn_reflns_limit_h_max 9
_diffrn_reflns_limit_h_min -9
_diffrn_reflns_limit_k_max 12
_diffrn_reflns_limit_k_min -12
_diffrn_reflns_limit_l_max 15
_diffrn_reflns_limit_l_min -15
_diffrn_reflns_number 13025
_diffrn_reflns_theta_full 25.10
_diffrn_reflns_theta_max 25.10
_diffrn_reflns_theta_min 2.46
_exptl_absorpt_coefficient_mu 0.091
_exptl_absorpt_correction_T_max 0.995
_exptl_absorpt_correction_T_min 0.982
_exptl_absorpt_correction_type empirical
_exptl_absorpt_process_details SADABS
_exptl_crystal_colour yellow
_exptl_crystal_density_diffrn 1.338
_exptl_crystal_density_meas 1.34
_exptl_crystal_density_method 'not measured'
_exptl_crystal_description prism
_exptl_crystal_F_000 456
_exptl_crystal_size_max 0.2
_exptl_crystal_size_mid 0.1
_exptl_crystal_size_min 0.05
_refine_diff_density_max 0.731
_refine_diff_density_min -0.249
_refine_diff_density_rms 0.054
_refine_ls_extinction_method none
_refine_ls_goodness_of_fit_ref 1.049
_refine_ls_hydrogen_treatment mixed
_refine_ls_matrix_type full
_refine_ls_number_parameters 293
_refine_ls_number_reflns 3789
_refine_ls_number_restraints 0
_refine_ls_restrained_S_all 1.049
_refine_ls_R_factor_all 0.0678
_refine_ls_R_factor_gt 0.0505
_refine_ls_shift/su_max 0.000
_refine_ls_shift/su_mean 0.000
_refine_ls_structure_factor_coef Fsqd
_refine_ls_weighting_details 'calc w=1/[\s^2^(Fo^2^)+(0.0612P)^2^+0.7673P] where P=(Fo^2^+2Fc^2^)/3'
_refine_ls_weighting_scheme calc
_refine_ls_wR_factor_gt 0.1261
_refine_ls_wR_factor_ref 0.1352
_reflns_number_gt 2964
_reflns_number_total 3789
_reflns_threshold_expression >2sigma(I)
_cod_data_source_file c8ob00228b2.cif
_cod_data_source_block 12decc_0m
_cod_depositor_comments
;
The following automatic conversions were performed:

'_symmetry_cell_setting' value 'Triclinic' changed to 'triclinic'
according to
/home/data/users/saulius/crontab/automatic-downloads/rss-feeds/RSC/lib/dictionaries/cif_core.dic
dictionary named 'cif_core.dic' version 2.4.2 from 2011-04-26.

'_exptl_absorpt_correction_type' value 'Empirical' changed to
'empirical' according to
/home/data/users/saulius/crontab/automatic-downloads/rss-feeds/RSC/lib/dictionaries/cif_core.dic
dictionary named 'cif_core.dic' version 2.4.2 from 2011-04-26.

Automatic conversion script
Id: cif_fix_values 4973 2017-02-22 13:04:09Z antanas 

 Adding full bibliography for 7156169--7156171.cif.
;
_cod_original_sg_symbol_H-M p-1
_cod_database_code 7156171

loop_
_symmetry_equiv_pos_as_xyz
'x, y, z'
'-x, -y, -z'

loop_
_atom_site_label
_atom_site_type_symbol
_atom_site_fract_x
_atom_site_fract_y
_atom_site_fract_z
_atom_site_U_iso_or_equiv
_atom_site_adp_type
_atom_site_occupancy
_atom_site_symmetry_multiplicity
_atom_site_calc_flag
_atom_site_refinement_flags
O001 O 0.3071(2) 0.17682(15) 0.49653(12) 0.0379(4) Uani 1 1 d .
N1 N 0.2726(2) 0.47161(16) 0.05670(13) 0.0230(4) Uani 1 1 d .
O003 O -0.1846(2) 0.23427(15) 0.50170(12) 0.0375(4) Uani 1 1 d .
O004 O 0.2404(2) 0.11242(15) 0.34301(12) 0.0375(4) Uani 1 1 d .
O1 O -0.3513(2) 0.39164(15) 0.58488(12) 0.0339(4) Uani 1 1 d .
N006 N 0.6080(2) 0.11427(16) -0.05383(13) 0.0240(4) Uani 1 1 d .
C007 C 0.1582(3) 0.5369(2) 0.12892(16) 0.0224(5) Uani 1 1 d .
C008 C 0.5378(3) 0.22438(18) 0.20261(15) 0.0212(5) Uani 1 1 d .
C009 C 0.2494(3) 0.33870(19) 0.07010(15) 0.0213(5) Uani 1 1 d .
H009 H 0.1422 0.3217 0.0367 0.026 Uiso 1 1 calc R
C010 C 0.0913(3) 0.6620(2) 0.13001(17) 0.0254(5) Uani 1 1 d .
H010 H 0.1246 0.7153 0.0789 0.031 Uiso 1 1 calc R
C011 C 0.3928(3) 0.32148(19) 0.24664(15) 0.0210(5) Uani 1 1 d .
H011 H 0.4382 0.4018 0.2368 0.025 Uiso 1 1 calc R
C012 C 0.5322(3) 0.20012(18) 0.09883(15) 0.0206(5) Uani 1 1 d .
C013 C 0.6594(3) 0.11639(18) 0.04541(15) 0.0219(5) Uani 1 1 d .
C014 C -0.0144(3) 0.49988(19) 0.28444(16) 0.0227(5) Uani 1 1 d .
C015 C 0.4034(3) 0.25007(19) 0.03060(15) 0.0215(5) Uani 1 1 d .
C016 C 0.2969(3) 0.1880(2) 0.39560(16) 0.0274(5) Uani 1 1 d .
C017 C -0.0766(3) 0.4132(2) 0.35958(16) 0.0234(5) Uani 1 1 d .
H017 H -0.0326 0.3296 0.3505 0.028 Uiso 1 1 calc R
C018 C 0.6791(3) 0.16295(19) 0.25201(16) 0.0251(5) Uani 1 1 d .
H018 H 0.6889 0.1763 0.3213 0.030 Uiso 1 1 calc R
C019 C 0.8012(3) 0.0535(2) 0.09586(17) 0.0264(5) Uani 1 1 d .
H019 H 0.8865 -0.0034 0.0623 0.032 Uiso 1 1 calc R
C020 C 0.4535(3) 0.19533(19) -0.06186(16) 0.0232(5) Uani 1 1 d .
H020 H 0.3928 0.2104 -0.1212 0.028 Uiso 1 1 calc R
C021 C -0.0810(3) 0.6280(2) 0.28513(17) 0.0263(5) Uani 1 1 d .
H021 H -0.1619 0.6599 0.3369 0.032 Uiso 1 1 calc R
C022 C -0.2375(3) 0.3433(2) 0.50951(16) 0.0256(5) Uani 1 1 d .
C023 C 0.1098(3) 0.45693(19) 0.20687(16) 0.0216(5) Uani 1 1 d .
C024 C 0.2856(3) 0.5171(2) -0.04702(16) 0.0266(5) Uani 1 1 d .
H02A H 0.1757 0.5118 -0.0790 0.040 Uiso 1 1 calc R
H02B H 0.3808 0.4674 -0.0845 0.040 Uiso 1 1 calc R
H02C H 0.3091 0.6023 -0.0461 0.040 Uiso 1 1 calc R
C025 C 0.2167(3) 0.33041(19) 0.18714(15) 0.0206(5) Uani 1 1 d .
H025 H 0.1469 0.2626 0.2057 0.025 Uiso 1 1 calc R
C026 C 0.3597(3) 0.3086(2) 0.36068(16) 0.0244(5) Uani 1 1 d .
H108 H 0.4692 0.3179 0.3935 0.029 Uiso 1 1 calc R
H109 H 0.2716 0.3767 0.3841 0.029 Uiso 1 1 calc R
C027 C 0.7019(3) 0.0432(2) -0.13746(17) 0.0288(5) Uani 1 1 d .
H02D H 0.7899 0.0900 -0.1684 0.043 Uiso 1 1 calc R
H02E H 0.6191 0.0268 -0.1871 0.043 Uiso 1 1 calc R
H02F H 0.7592 -0.0341 -0.1123 0.043 Uiso 1 1 calc R
C028 C 0.8085(3) 0.0801(2) 0.19817(17) 0.0280(5) Uani 1 1 d .
H028 H 0.9036 0.0415 0.2332 0.034 Uiso 1 1 calc R
C029 C -0.0275(3) 0.7055(2) 0.21013(18) 0.0284(5) Uani 1 1 d .
H029 H -0.0718 0.7896 0.2128 0.034 Uiso 1 1 calc R
C030 C -0.1889(3) 0.4407(2) 0.43942(16) 0.0264(5) Uani 1 1 d .
H030 H -0.2376 0.5229 0.4511 0.032 Uiso 1 1 calc R
C031 C -0.4020(3) 0.3046(3) 0.66044(18) 0.0395(6) Uani 1 1 d .
H03A H -0.4584 0.2413 0.6284 0.059 Uiso 1 1 calc R
H03B H -0.4834 0.3477 0.7106 0.059 Uiso 1 1 calc R
H03C H -0.2980 0.2669 0.6928 0.059 Uiso 1 1 calc R
C032 C 0.2385(4) 0.0685(2) 0.5406(2) 0.0491(7) Uani 1 1 d .
H03D H 0.1108 0.0801 0.5409 0.074 Uiso 1 1 calc R
H03E H 0.2754 0.0577 0.6092 0.074 Uiso 1 1 calc R
H03F H 0.2837 -0.0040 0.5009 0.074 Uiso 1 1 calc R

loop_
_atom_site_aniso_label
_atom_site_aniso_U_11
_atom_site_aniso_U_22
_atom_site_aniso_U_33
_atom_site_aniso_U_23
_atom_site_aniso_U_13
_atom_site_aniso_U_12
O001 0.0567(11) 0.0357(9) 0.0227(9) 0.0037(7) -0.0017(8) -0.0112(8)
N1 0.0239(9) 0.0217(9) 0.0239(10) 0.0034(7) -0.0020(7) -0.0042(8)
O003 0.0432(10) 0.0323(10) 0.0364(10) 0.0019(7) 0.0045(8) -0.0047(8)
O004 0.0563(11) 0.0305(9) 0.0272(9) -0.0027(7) -0.0032(8) -0.0114(8)
O1 0.0369(9) 0.0398(10) 0.0246(9) -0.0018(7) 0.0055(7) -0.0066(8)
N006 0.0286(10) 0.0237(10) 0.0201(9) -0.0018(7) 0.0038(8) -0.0061(8)
C007 0.0173(10) 0.0259(11) 0.0249(11) 0.0011(9) -0.0068(9) -0.0041(9)
C008 0.0239(11) 0.0174(10) 0.0223(11) 0.0017(8) 0.0013(9) -0.0040(9)
C009 0.0206(11) 0.0230(11) 0.0212(11) 0.0017(8) -0.0038(9) -0.0049(9)
C010 0.0244(11) 0.0236(12) 0.0303(12) 0.0050(9) -0.0083(9) -0.0084(9)
C011 0.0244(11) 0.0182(10) 0.0205(11) 0.0005(8) -0.0008(9) -0.0034(9)
C012 0.0233(11) 0.0181(10) 0.0211(11) 0.0025(8) 0.0004(9) -0.0059(9)
C013 0.0265(11) 0.0180(10) 0.0217(11) 0.0018(8) 0.0025(9) -0.0059(9)
C014 0.0200(11) 0.0237(11) 0.0247(11) -0.0025(9) -0.0050(9) -0.0021(9)
C015 0.0231(11) 0.0222(11) 0.0201(11) 0.0021(8) 0.0003(9) -0.0067(9)
C016 0.0304(13) 0.0295(12) 0.0204(12) -0.0002(9) 0.0029(10) 0.0022(10)
C017 0.0198(11) 0.0250(11) 0.0253(12) -0.0048(9) -0.0038(9) -0.0016(9)
C018 0.0308(12) 0.0234(11) 0.0210(11) 0.0018(9) -0.0021(9) -0.0026(10)
C019 0.0250(12) 0.0214(11) 0.0312(13) 0.0009(9) 0.0065(10) 0.0000(9)
C020 0.0231(11) 0.0267(11) 0.0208(11) 0.0016(9) -0.0015(9) -0.0068(9)
C021 0.0209(11) 0.0275(12) 0.0306(12) -0.0035(10) -0.0027(9) -0.0023(9)
C022 0.0231(11) 0.0320(13) 0.0225(12) -0.0050(9) -0.0037(9) -0.0054(10)
C023 0.0200(11) 0.0215(11) 0.0243(11) -0.0013(8) -0.0071(9) -0.0047(9)
C024 0.0247(12) 0.0304(12) 0.0253(12) 0.0069(9) -0.0037(9) -0.0052(10)
C025 0.0213(11) 0.0196(11) 0.0208(11) -0.0002(8) 0.0008(8) -0.0030(9)
C026 0.0248(11) 0.0247(11) 0.0232(11) -0.0030(9) -0.0019(9) -0.0010(9)
C027 0.0347(13) 0.0255(12) 0.0261(12) -0.0054(9) 0.0086(10) -0.0073(10)
C028 0.0250(12) 0.0286(12) 0.0288(13) 0.0042(10) -0.0020(10) 0.0033(10)
C029 0.0263(12) 0.0189(11) 0.0402(14) -0.0023(10) -0.0085(10) -0.0014(9)
C030 0.0296(12) 0.0258(12) 0.0239(12) -0.0048(9) -0.0020(10) -0.0035(10)
C031 0.0386(14) 0.0557(17) 0.0264(13) 0.0050(11) 0.0017(11) -0.0159(13)
C032 0.080(2) 0.0367(15) 0.0308(14) 0.0137(11) 0.0070(14) -0.0099(14)

loop_
_atom_type_symbol
_atom_type_description
_atom_type_scat_dispersion_real
_atom_type_scat_dispersion_imag
_atom_type_scat_source
C C 0.0033 0.0016 'International Tables Vol C Tables 4.2.6.8 and 6.1.1.4'
H H 0.0000 0.0000 'International Tables Vol C Tables 4.2.6.8 and 6.1.1.4'
N N 0.0061 0.0033 'International Tables Vol C Tables 4.2.6.8 and 6.1.1.4'
O O 0.0106 0.0060 'International Tables Vol C Tables 4.2.6.8 and 6.1.1.4'

loop_
_geom_angle_atom_site_label_1
_geom_angle_atom_site_label_2
_geom_angle_atom_site_label_3
_geom_angle
C016 O001 C032 115.45(19)
C007 N1 C024 120.25(18)
C007 N1 C009 106.27(16)
C024 N1 C009 117.12(17)
C022 O1 C031 115.68(19)
C013 N006 C020 108.71(17)
C013 N006 C027 126.35(19)
C020 N006 C027 124.90(18)
C010 C007 N1 128.6(2)
C010 C007 C023 121.0(2)
N1 C007 C023 110.43(18)
C018 C008 C012 116.64(19)
C018 C008 C011 127.54(19)
C012 C008 C011 115.72(18)
N1 C009 C015 114.45(17)
N1 C009 C025 101.87(16)
C015 C009 C025 112.75(17)
C007 C010 C029 117.9(2)
C008 C011 C026 112.95(17)
C008 C011 C025 113.03(17)
C026 C011 C025 112.66(17)
C008 C012 C013 123.09(19)
C008 C012 C015 128.19(19)
C013 C012 C015 108.71(18)
N006 C013 C019 133.27(19)
N006 C013 C012 106.63(18)
C019 C013 C012 120.09(19)
C023 C014 C021 117.6(2)
C023 C014 C017 120.27(19)
C021 C014 C017 122.07(19)
C020 C015 C012 106.10(19)
C020 C015 C009 134.7(2)
C012 C015 C009 119.07(18)
O004 C016 O001 123.4(2)
O004 C016 C026 126.5(2)
O001 C016 C026 110.11(18)
C030 C017 C014 127.2(2)
C008 C018 C028 120.4(2)
C028 C019 C013 116.6(2)
C015 C020 N006 109.84(19)
C029 C021 C014 120.6(2)
O003 C022 O1 123.5(2)
O003 C022 C030 125.4(2)
O1 C022 C030 111.13(19)
C014 C023 C007 120.79(19)
C014 C023 C025 131.69(19)
C007 C023 C025 107.51(18)
C023 C025 C009 99.33(16)
C023 C025 C011 109.28(16)
C009 C025 C011 113.18(16)
C016 C026 C011 115.79(17)
C019 C028 C018 123.2(2)
C021 C029 C010 122.0(2)
C017 C030 C022 121.1(2)

loop_
_geom_bond_atom_site_label_1
_geom_bond_atom_site_label_2
_geom_bond_distance
O001 C016 1.337(3)
O001 C032 1.448(3)
N1 C007 1.386(3)
N1 C024 1.452(3)
N1 C009 1.479(3)
O003 C022 1.201(3)
O004 C016 1.203(3)
O1 C022 1.343(3)
O1 C031 1.439(3)
N006 C013 1.381(3)
N006 C020 1.382(3)
N006 C027 1.447(3)
C007 C010 1.385(3)
C007 C023 1.404(3)
C008 C018 1.379(3)
C008 C012 1.393(3)
C008 C011 1.516(3)
C009 C015 1.488(3)
C009 C025 1.550(3)
C010 C029 1.394(3)
C011 C026 1.517(3)
C011 C025 1.574(3)
C012 C013 1.401(3)
C012 C015 1.416(3)
C013 C019 1.395(3)
C014 C023 1.393(3)
C014 C021 1.415(3)
C014 C017 1.462(3)
C015 C020 1.368(3)
C016 C026 1.507(3)
C017 C030 1.328(3)
C018 C028 1.408(3)
C019 C028 1.381(3)
C021 C029 1.372(3)
C022 C030 1.468(3)
C023 C025 1.517(3)
